data_7713194
loop_
_publ_author_name
'Morrison, Gregory'
'Masachchi, Lakshani W.'
'Tisdale, Hunter B.'
'Chang, Tieyan'
'Jones, Virginia G.'
'Zamorano, K. Pilar'
'Breton, Logan S.'
'Smith, Mark D.'
'Chen, Yu-Sheng'
'Zur Loye, Hans-Conrad'

_publ_section_title
;
 Polymorphism in A3MF6 (A = Rb, Cs; M = Al, Ga) Grown using Mixed Halide
 Fluxes
;
_journal_name_full 'Dalton Transactions'
_journal_paper_doi 10.1039/D3DT00352C
_journal_year 2023
_chemical_formula_structural 'Rb3 Ga F6'
_chemical_formula_sum 'F6 Ga Rb3'
_chemical_formula_weight 440.117
_chemical_name_common Rb3GaF6
_space_group_crystal_system tetragonal
_space_group_IT_number 88
_space_group_name_Hall '-I 4ad'
_space_group_name_H-M_alt 'I 41/a :2'
_audit_update_record
;
2022-07-28 deposited with the CCDC.	2023-05-19 downloaded from the CCDC.
;
_cell_angle_alpha 90
_cell_angle_beta 90
_cell_angle_gamma 90
_cell_formula_units_Z 80
_cell_length_a 19.7947(4)
_cell_length_b 19.7947(4)
_cell_length_c 35.7471(8)
_cell_volume 14006.8(5)
_cod_data_source_file d3dt00352c2.cif
_cod_data_source_block Rb3GaF6
_cod_original_cell_volume 14006.7(5)
_cod_original_sg_symbol_H-M 'I 41/a Z'
_cod_original_formula_sum 'F6 Ga1 Rb3'
_cod_database_code 7713194
_rigaku_reference_intensity_ratio 4.79

loop_
_symmetry_equiv_pos_site_id
_symmetry_equiv_pos_as_xyz
1 x,y,z
2 1/2+x,y,1/2-z
3 3/4-y,1/4+x,1/4+z
4 3/4+y,3/4-x,3/4+z
5 1/2+x,1/2+y,1/2+z
6 1+x,1/2+y,1-z
7 5/4-y,3/4+x,3/4+z
8 5/4+y,5/4-x,5/4+z
9 -x,-y,-z
10 -1/2-x,-y,-1/2+z
11 -3/4+y,-1/4-x,-1/4-z
12 -3/4-y,-3/4+x,-3/4-z
13 -1/2-x,-1/2-y,-1/2-z
14 -1-x,-1/2-y,-1+z
15 -5/4+y,-3/4-x,-3/4-z
16 -5/4-y,-5/4+x,-5/4-z

loop_
_atom_site_label
_atom_site_type_symbol
_atom_site_Wyckoff_symbol
_atom_site_fract_x
_atom_site_fract_y
_atom_site_fract_z
_atom_site_U_iso_or_equiv
_atom_site_adp_type
_atom_site_occupancy
Rb1 Rb e 0 0.25 0.371194 0.012665 Uiso 1
Rb2 Rb f 0.898404 0.441909 0.510562 0.012665 Uiso 1
Rb3 Rb f 0.186951 0.322881 0.498693 0.012665 Uiso 1
Rb4 Rb f 0.082665 0.562619 0.371688 0.012665 Uiso 1
Rb5 Rb f 0.196966 0.325047 0.373590 0.012665 Uiso 1
Rb6 Rb e 0 0.25 0.510412 0.012665 Uiso 1
Rb7 Rb f 0.899895 0.456743 0.364969 0.012665 Uiso 1
Rb8 Rb f 0.928 0.09 0.3212 0.012665 Uiso 1
Rb9 Rb f 0.864226 0.331509 0.433565 0.012665 Uiso 1
Rb10 Rb b 0 0.25 0.625 0.012665 Uiso 1
Rb11 Rb f 0.695113 0.835993 0.742724 0.012665 Uiso 1
Rb12 Rb f 0.166455 0.683395 0.301793 0.012665 Uiso 1
Rb13 Rb f 0.736428 0.529902 0.308391 0.012665 Uiso 1
Rb14 Rb f 0.101470 0.046889 0.255106 0.012665 Uiso 1
Rb15 Rb e 0 0.25 0.997656 0.012665 Uiso 1
Rb16 Rb f 0.095040 0.053533 0.119578 0.012665 Uiso 1
Rb17 Rb a 0 0.25 0.125 0.012665 Uiso 1
Rb18 Rb f 0.070441 0.902266 0.935948 0.012665 Uiso 1
Ga1 Ga f 0.056679 0.395883 0.438881 0.012665 Uiso 1
Ga2 Ga f 0.643432 0.704929 0.807272 0.012665 Uiso 1
Ga3 Ga f 0.547268 0.896269 0.181622 0.012665 Uiso 1
Ga4 Ga f 0.257215 0.502345 0.061058 0.012665 Uiso 1
Ga5 Ga f 0.553275 0.893573 0.686577 0.012665 Uiso 1
F1 F f 0.1071 0.4247 0.4788 0.012665 Uiso 1
F2 F f 0.9833 0.3784 0.3967 0.012665 Uiso 1
F3 F f 0.7363 0.74 0.8148 0.012665 Uiso 1
F4 F f 0.5551 0.6493 0.8112 0.012665 Uiso 1
F5 F f 0.6362 0.9374 0.1814 0.012665 Uiso 1
F6 F f 0.0219 0.4921 0.4381 0.012665 Uiso 1
F7 F f 0.0982 0.3151 0.4299 0.012665 Uiso 1
F8 F f 0.6062 0.7838 0.8145 0.012665 Uiso 1
F9 F f 0.6871 0.6064 0.8127 0.012665 Uiso 1
F10 F f 0.505 0.9846 0.1863 0.012665 Uiso 1
F11 F f 0.5536 0.9122 0.2413 0.012665 Uiso 1
F12 F f 0.9809 0.3707 0.4743 0.012665 Uiso 1
F13 F f 0.1198 0.4263 0.3959 0.012665 Uiso 1
F14 F f 0.6506 0.696 0.8675 0.012665 Uiso 1
F15 F f 0.6603 0.6919 0.7582 0.012665 Uiso 1
F16 F f 0.4682 0.8479 0.1861 0.012665 Uiso 1
F17 F f 0.5977 0.8136 0.1867 0.012665 Uiso 1
F18 F f 0.5488 0.8889 0.134 0.012665 Uiso 1
F19 F f 0.2788 0.5946 0.064 0.012665 Uiso 1
F20 F f 0.1621 0.5333 0.0623 0.012665 Uiso 1
F21 F f 0.2579 0.501 0.1156 0.012665 Uiso 1
F22 F f 0.225 0.4016 0.0684 0.012665 Uiso 1
F23 F f 0.337 0.4669 0.0626 0.012665 Uiso 1
F24 F f 0.2609 0.4951 0.0092 0.012665 Uiso 1
F25 F f 0.6287 0.9555 0.6879 0.012665 Uiso 1
F26 F f 0.4958 0.982 0.6918 0.012665 Uiso 1
F27 F f 0.5616 0.9008 0.7461 0.012665 Uiso 1
F28 F f 0.4679 0.8537 0.7054 0.012665 Uiso 1
F29 F f 0.5997 0.8121 0.6869 0.012665 Uiso 1
F30 F f 0.5259 0.8938 0.636 0.012665 Uiso 1
